data_4503571
loop_
_publ_author_name
'Li, Jin-Tang'
'Cao, Deng-Ke'
'Liu, Bin'
'Li, Yi-Zhi'
'Zheng, Li-Min'

_publ_section_title
;
 Zinc 4-Carboxyphenylphosphonates with Pillared Layered Framework
 Structures Containing Large 12-Membered Rings Built Up from Tetranuclear
 Zn4Clusters and CPO3Linkages
;
_journal_issue 8
_journal_name_full 'Crystal Growth &amp; Design'
_journal_page_first 2950
_journal_paper_doi 10.1021/cg8000653
_journal_volume 8
_journal_year 2008
_chemical_formula_moiety 'C27 H25 N2 O15 P3 Zn4, 3(H2 O)'
_chemical_formula_sum 'C27 H31 N2 O18 P3 Zn4'
_chemical_formula_weight 1025.93
_chemical_name_systematic
; 
 ? 
;
_space_group_IT_number 148
_symmetry_cell_setting rhombohedral
_symmetry_space_group_name_Hall '-R 3'
_symmetry_space_group_name_H-M 'R -3 :H'
_atom_sites_solution_hydrogens geom
_atom_sites_solution_primary direct
_atom_sites_solution_secondary difmap
_audit_creation_method SHELXL-97
_cell_angle_alpha 90.00
_cell_angle_beta 90.00
_cell_angle_gamma 120.00
_cell_formula_units_Z 6
_cell_length_a 13.3374(10)
_cell_length_b 13.3374(10)
_cell_length_c 31.652(5)
_cell_measurement_reflns_used 2746
_cell_measurement_temperature 291(2)
_cell_measurement_theta_max 27.24
_cell_measurement_theta_min 3.05
_cell_volume 4876.1(9)
_computing_cell_refinement SMART
_computing_data_collection 'SMART (Bruker, 2000)'
_computing_data_reduction 'SAINT (Bruker, 2000)'
_computing_molecular_graphics SHELXTL
_computing_publication_material SHELXTL
_computing_structure_refinement SHELXTL
_computing_structure_solution 'SHELXTL (Bruker, 2000)'
_diffrn_ambient_temperature 291(2)
_diffrn_measured_fraction_theta_full 0.999
_diffrn_measured_fraction_theta_max 0.999
_diffrn_measurement_device_type 'Bruker Smart Apex CCD area detector'
_diffrn_measurement_method 'phi and omega scans'
_diffrn_radiation_monochromator graphite
_diffrn_radiation_source 'fine-focus sealed tube'
_diffrn_radiation_type MoK\a
_diffrn_radiation_wavelength 0.71073
_diffrn_reflns_av_R_equivalents 0.0420
_diffrn_reflns_av_sigmaI/netI 0.0451
_diffrn_reflns_limit_h_max 13
_diffrn_reflns_limit_h_min -16
_diffrn_reflns_limit_k_max 16
_diffrn_reflns_limit_k_min -14
_diffrn_reflns_limit_l_max 39
_diffrn_reflns_limit_l_min -29
_diffrn_reflns_number 8858
_diffrn_reflns_theta_full 26.00
_diffrn_reflns_theta_max 26.00
_diffrn_reflns_theta_min 1.88
_exptl_absorpt_coefficient_mu 3.153
_exptl_absorpt_correction_T_max 0.472
_exptl_absorpt_correction_T_min 0.393
_exptl_absorpt_correction_type multi-scan
_exptl_absorpt_process_details 'SADABS; Bruker, 1000'
_exptl_crystal_colour colorless
_exptl_crystal_density_diffrn 2.096
_exptl_crystal_density_method 'not measured'
_exptl_crystal_description cubic
_exptl_crystal_F_000 3096
_exptl_crystal_size_max 0.32
_exptl_crystal_size_mid 0.26
_exptl_crystal_size_min 0.24
_refine_diff_density_max 0.605
_refine_diff_density_min -0.888
_refine_diff_density_rms 0.110
_refine_ls_extinction_method none
_refine_ls_goodness_of_fit_ref 1.062
_refine_ls_hydrogen_treatment constr
_refine_ls_matrix_type full
_refine_ls_number_parameters 172
_refine_ls_number_reflns 2142
_refine_ls_number_restraints 0
_refine_ls_restrained_S_all 1.062
_refine_ls_R_factor_all 0.0753
_refine_ls_R_factor_gt 0.0572
_refine_ls_shift/su_max 0.000
_refine_ls_shift/su_mean 0.000
_refine_ls_structure_factor_coef Fsqd
_refine_ls_weighting_details 'calc w=1/[\s^2^(Fo^2^)+(0.11P)^2^+1.99P] where P=(Fo^2^+2Fc^2^)/3'
_refine_ls_weighting_scheme calc
_refine_ls_wR_factor_gt 0.1581
_refine_ls_wR_factor_ref 0.1660
_reflns_number_gt 1741
_reflns_number_total 2142
_reflns_threshold_expression >2sigma(I)
_cod_data_source_file cg8000653-file004.cif
_cod_data_source_block 61030bm
_cod_depositor_comments
;
The following automatic conversions were performed:

'_symmetry_cell_setting' value 'Rhombohedral' changed to
'rhombohedral' according to
/home/saulius/struct/CIF-dictionaries/cif_core.dic dictionary named
'cif_core.dic' version 2.4.1 from 2010-06-29.

Automatic conversion script
Id: cif_fix_values 1715 2011-07-08 13:25:40Z adriana 
;
_cod_original_sg_symbol_H-M R-3
_cod_database_code 4503571

loop_
_symmetry_equiv_pos_as_xyz
'x, y, z'
'-y, x-y, z'
'-x+y, -x, z'
'x+2/3, y+1/3, z+1/3'
'-y+2/3, x-y+1/3, z+1/3'
'-x+y+2/3, -x+1/3, z+1/3'
'x+1/3, y+2/3, z+2/3'
'-y+1/3, x-y+2/3, z+2/3'
'-x+y+1/3, -x+2/3, z+2/3'
'-x, -y, -z'
'y, -x+y, -z'
'x-y, x, -z'
'-x+2/3, -y+1/3, -z+1/3'
'y+2/3, -x+y+1/3, -z+1/3'
'x-y+2/3, x+1/3, -z+1/3'
'-x+1/3, -y+2/3, -z+2/3'
'y+1/3, -x+y+2/3, -z+2/3'
'x-y+1/3, x+2/3, -z+2/3'

loop_
_atom_site_label
_atom_site_type_symbol
_atom_site_fract_x
_atom_site_fract_y
_atom_site_fract_z
_atom_site_U_iso_or_equiv
_atom_site_adp_type
_atom_site_occupancy
_atom_site_symmetry_multiplicity
_atom_site_calc_flag
_atom_site_refinement_flags
C1 C 0.6744(6) 0.5843(6) 0.0964(2) 0.0436(15) Uani 1 1 d .
C2 C 0.6753(6) 0.5076(6) 0.1226(2) 0.0417(14) Uani 1 1 d .
H2A H 0.6797 0.4451 0.1116 0.050 Uiso 1 1 calc R
C3 C 0.6698(6) 0.5184(6) 0.1669(2) 0.0454(15) Uani 1 1 d .
H3A H 0.6612 0.4589 0.1845 0.055 Uiso 1 1 calc R
C4 C 0.6771(6) 0.6162(7) 0.1836(2) 0.0479(16) Uani 1 1 d .
C5 C 0.6833(5) 0.7019(6) 0.1564(2) 0.0382(13) Uani 1 1 d .
H5A H 0.6882 0.7686 0.1676 0.046 Uiso 1 1 calc R
C6 C 0.6821(6) 0.6881(6) 0.1120(2) 0.0405(14) Uani 1 1 d .
H6A H 0.6862 0.7447 0.0937 0.049 Uiso 1 1 calc R
C7 C 0.6749(5) 0.6292(6) 0.2301(2) 0.0392(14) Uani 1 1 d .
C8 C 0.5654(6) 0.2299(6) -0.0623(2) 0.0489(17) Uani 1 1 d .
H8A H 0.4961 0.2299 -0.0529 0.059 Uiso 1 1 calc R
H8B H 0.5637 0.1620 -0.0504 0.059 Uiso 1 1 calc R
C9 C 0.5638(5) 0.2218(5) -0.10968(18) 0.0324(12) Uani 1 1 d .
H9A H 0.4924 0.2136 -0.1209 0.039 Uiso 1 1 calc R
H9B H 0.5704 0.1558 -0.1186 0.039 Uiso 1 1 calc R
N1 N 0.6667 0.3333 -0.0461(3) 0.041(2) Uani 1 3 d S
N2 N 0.6667 0.3333 -0.1247(3) 0.045(2) Uani 1 3 d S
H2B H 0.6667 0.3333 -0.1535 0.054 Uiso 1 3 calc SR
O1 O 0.6005(4) 0.4287(4) 0.03398(15) 0.0427(10) Uani 1 1 d .
O2 O 0.7917(4) 0.6082(4) 0.02301(14) 0.0463(11) Uani 1 1 d .
Zn1 Zn 0.42625(6) 0.33965(6) 0.03300(2) 0.0333(3) Uani 1 1 d .
O3 O 0.6107(3) 0.6193(3) 0.02033(14) 0.0363(9) Uani 1 1 d .
O4 O 0.6961(4) 0.7278(4) 0.24320(14) 0.0385(9) Uani 1 1 d .
O5 O 0.6602(4) 0.5485(4) 0.25336(14) 0.0407(10) Uani 1 1 d .
O1W O 0.6747(11) 0.4229(10) 0.3143(4) 0.053(3) Uani 0.40 1 d P
H1WC H 0.6960 0.4540 0.2900 0.064 Uiso 0.40 1 d PR
H1WB H 0.6740 0.4666 0.3316 0.064 Uiso 0.40 1 d PR
O2W O 0.5565(8) 0.3528(8) 0.3111(3) 0.062(2) Uani 0.60 1 d P
H2WA H 0.5307 0.3193 0.3347 0.075 Uiso 0.60 1 d PR
H2WC H 0.5414 0.3022 0.2920 0.075 Uiso 0.60 1 d PR
P1 P 0.66975(13) 0.56066(14) 0.03961(5) 0.0336(4) Uani 1 1 d .
Zn2 Zn 0.6667 0.3333 0.01554(4) 0.0346(3) Uani 1 3 d S

loop_
_atom_site_aniso_label
_atom_site_aniso_U_11
_atom_site_aniso_U_22
_atom_site_aniso_U_33
_atom_site_aniso_U_23
_atom_site_aniso_U_13
_atom_site_aniso_U_12
C1 0.044(4) 0.054(4) 0.038(3) -0.002(3) 0.002(3) 0.029(3)
C2 0.047(4) 0.041(3) 0.036(3) -0.002(3) 0.002(3) 0.021(3)
C3 0.043(4) 0.053(4) 0.044(4) -0.008(3) -0.008(3) 0.027(3)
C4 0.044(4) 0.075(5) 0.040(3) 0.003(3) 0.004(3) 0.040(4)
C5 0.035(3) 0.041(3) 0.041(3) 0.006(3) 0.006(3) 0.021(3)
C6 0.042(3) 0.043(3) 0.044(3) -0.001(3) 0.005(3) 0.027(3)
C7 0.029(3) 0.041(3) 0.040(3) 0.000(3) 0.003(2) 0.012(3)
C8 0.045(4) 0.060(4) 0.042(4) -0.022(3) -0.012(3) 0.026(3)
C9 0.028(3) 0.041(3) 0.030(3) -0.004(2) -0.006(2) 0.018(2)
N1 0.042(3) 0.042(3) 0.040(5) 0.000 0.000 0.0209(15)
N2 0.048(3) 0.048(3) 0.038(5) 0.000 0.000 0.0240(17)
O1 0.038(2) 0.048(3) 0.049(3) 0.005(2) 0.0036(19) 0.027(2)
O2 0.033(2) 0.061(3) 0.045(3) 0.000(2) -0.0025(19) 0.024(2)
Zn1 0.0327(4) 0.0411(4) 0.0305(4) 0.0001(3) -0.0001(3) 0.0219(3)
O3 0.031(2) 0.032(2) 0.043(2) 0.0023(17) -0.0017(17) 0.0136(18)
O4 0.037(2) 0.044(2) 0.040(2) 0.0068(19) -0.0070(18) 0.024(2)
O5 0.041(2) 0.032(2) 0.042(2) 0.0004(18) 0.0068(19) 0.0132(18)
O1W 0.053(7) 0.044(7) 0.051(7) 0.012(5) 0.017(6) 0.016(6)
O2W 0.058(5) 0.057(5) 0.055(5) 0.015(4) 0.016(4) 0.016(4)
P1 0.0320(8) 0.0449(9) 0.0295(8) -0.0015(6) 0.0013(6) 0.0235(7)
Zn2 0.0364(4) 0.0364(4) 0.0309(6) 0.000 0.000 0.0182(2)

loop_
_atom_type_symbol
_atom_type_description
_atom_type_scat_dispersion_real
_atom_type_scat_dispersion_imag
_atom_type_scat_source
C C 0.0033 0.0016 'International Tables Vol C Tables 4.2.6.8 and 6.1.1.4'
H H 0.0000 0.0000 'International Tables Vol C Tables 4.2.6.8 and 6.1.1.4'
N N 0.0061 0.0033 'International Tables Vol C Tables 4.2.6.8 and 6.1.1.4'
O O 0.0106 0.0060 'International Tables Vol C Tables 4.2.6.8 and 6.1.1.4'
P P 0.1023 0.0942 'International Tables Vol C Tables 4.2.6.8 and 6.1.1.4'
Zn Zn 0.2839 1.4301 'International Tables Vol C Tables 4.2.6.8 and 6.1.1.4'

loop_
_geom_angle_atom_site_label_1
_geom_angle_atom_site_label_2
_geom_angle_atom_site_label_3
_geom_angle
_geom_angle_site_symmetry_1
_geom_angle_site_symmetry_3
C2 C1 C6 120.7(7) . .
C2 C1 P1 119.9(5) . .
C6 C1 P1 119.3(5) . .
C1 C2 C3 121.4(6) . .
C1 C2 H2A 119.3 . .
C3 C2 H2A 119.3 . .
C4 C3 C2 120.0(7) . .
C4 C3 H3A 120.0 . .
C2 C3 H3A 120.0 . .
C3 C4 C5 119.1(7) . .
C3 C4 C7 120.1(7) . .
C5 C4 C7 120.8(6) . .
C4 C5 C6 120.9(6) . .
C4 C5 H5A 119.5 . .
C6 C5 H5A 119.5 . .
C5 C6 C1 117.4(6) . .
C5 C6 H6A 121.3 . .
C1 C6 H6A 121.3 . .
O5 C7 O4 124.3(6) . .
O5 C7 C4 119.5(6) . .
O4 C7 C4 116.0(6) . .
N1 C8 C9 113.1(7) . .
N1 C8 H8A 109.0 . .
C9 C8 H8A 109.0 . .
N1 C8 H8B 109.0 . .
C9 C8 H8B 109.0 . .
H8A C8 H8B 107.8 . .
C8 C9 N2 105.7(6) . .
C8 C9 H9A 110.6 . .
N2 C9 H9A 110.6 . .
C8 C9 H9B 110.6 . .
N2 C9 H9B 110.6 . .
H9A C9 H9B 108.7 . .
C8 N1 C8 108.3(5) 2_655 .
C8 N1 C8 108.3(5) 2_655 3_665
C8 N1 C8 108.3(5) . 3_665
C8 N1 Zn2 110.6(5) 2_655 .
C8 N1 Zn2 110.6(5) . .
C8 N1 Zn2 110.6(5) 3_665 .
C9 N2 C9 110.5(4) 2_655 .
C9 N2 C9 110.5(4) 2_655 3_665
C9 N2 C9 110.5(4) . 3_665
C9 N2 H2B 108.4 2_655 .
C9 N2 H2B 108.4 . .
C9 N2 H2B 108.4 3_665 .
P1 O1 Zn2 124.7(3) . .
P1 O1 Zn1 122.2(2) . .
Zn2 O1 Zn1 111.9(2) . .
P1 O2 Zn1 134.6(3) . 3_665
O3 Zn1 O2 102.04(18) 10_665 2_655
O3 Zn1 O4 131.85(18) 10_665 14_455
O2 Zn1 O4 113.00(18) 2_655 14_455
O3 Zn1 O1 103.39(18) 10_665 .
O2 Zn1 O1 102.82(19) 2_655 .
O4 Zn1 O1 99.94(19) 14_455 .
P1 O3 Zn1 142.3(3) . 10_665
C7 O4 Zn1 113.2(4) . 15
O2W O1W O2W 95.3(9) 17 3_665
O2W O1W O1W 58.2(9) 17 18_545
O2W O1W O1W 121.6(9) 3_665 18_545
O2W O1W O1W 52.6(10) 17 17
O2W O1W O1W 51.8(6) 3_665 17
O1W O1W O1W 73.1(11) 18_545 17
O2W O1W H1WC 135.6 17 .
O2W O1W H1WC 77.5 3_665 .
O1W O1W H1WC 158.3 18_545 .
O1W O1W H1WC 128.1 17 .
O2W O1W H1WB 108.4 3_665 .
O1W O1W H1WB 73.3 18_545 .
O1W O1W H1WB 78.2 17 .
H1WC O1W H1WB 112.6 . .
O1W O2W O1W 69.9(9) 18_545 2_655
O1W O2W H2WA 71.2 2_655 .
O1W O2W H2WC 123.3 18_545 .
O1W O2W H2WC 54.2 2_655 .
H2WA O2W H2WC 109.5 . .
O3 P1 O2 112.1(3) . .
O3 P1 O1 112.4(2) . .
O2 P1 O1 110.1(3) . .
O3 P1 C1 107.1(3) . .
O2 P1 C1 109.5(3) . .
O1 P1 C1 105.2(3) . .
N1 Zn2 O1 107.28(14) . 3_665
N1 Zn2 O1 107.28(14) . 2_655
O1 Zn2 O1 111.57(13) 3_665 2_655
N1 Zn2 O1 107.28(14) . .
O1 Zn2 O1 111.57(13) 3_665 .
O1 Zn2 O1 111.57(13) 2_655 .

loop_
_geom_bond_atom_site_label_1
_geom_bond_atom_site_label_2
_geom_bond_distance
_geom_bond_site_symmetry_2
C1 C2 1.322(10) .
C1 C6 1.425(9) .
C1 P1 1.819(7) .
C2 C3 1.415(9) .
C2 H2A 0.9300 .
C3 C4 1.366(10) .
C3 H3A 0.9300 .
C4 C5 1.401(10) .
C4 C7 1.483(9) .
C5 C6 1.417(8) .
C5 H5A 0.9300 .
C6 H6A 0.9300 .
C7 O5 1.236(8) .
C7 O4 1.268(8) .
C8 N1 1.458(7) .
C8 C9 1.504(8) .
C8 H8A 0.9700 .
C8 H8B 0.9700 .
C9 N2 1.511(7) .
C9 H9A 0.9700 .
C9 H9B 0.9700 .
N1 C8 1.458(7) 2_655
N1 C8 1.458(7) 3_665
N1 Zn2 1.950(10) .
N2 C9 1.511(7) 2_655
N2 C9 1.511(7) 3_665
N2 H2B 0.9100 .
O1 P1 1.536(5) .
O1 Zn2 1.965(4) .
O1 Zn1 2.013(4) .
O2 P1 1.514(5) .
O2 Zn1 1.921(5) 3_665
Zn1 O3 1.914(4) 10_665
Zn1 O2 1.921(5) 2_655
Zn1 O4 1.926(4) 14_455
O3 P1 1.490(4) .
O3 Zn1 1.914(4) 10_665
O4 Zn1 1.926(4) 15
O1W O2W 1.393(16) 17
O1W O2W 1.506(16) 3_665
O1W O1W 1.66(2) 18_545
O1W O1W 1.66(2) 17
O1W H1WC 0.8499 .
O1W H1WB 0.8059 .
O2W O1W 1.393(16) 18_545
O2W O1W 1.506(16) 2_655
O2W H2WA 0.8502 .
O2W H2WC 0.8499 .
Zn2 O1 1.965(4) 3_665
Zn2 O1 1.965(4) 2_655
